data_1547895
loop_
_publ_author_name
'Jiyoung Lee'
'Ja Hun Kwak'
'Wonyoung Choe'

_publ_section_title
;
 Evolution of form in metal&#x0096;organic frameworks
;
_journal_name_full 'Nature Communications'
_journal_page_first 14070
_journal_paper_doi 10.1038/ncomms14070
_journal_volume 8
_journal_year 2017
_chemical_formula_sum 'C228 H192 Cu24 N12 O132'
_chemical_formula_weight 6736.88
_space_group_crystal_system cubic
_space_group_IT_number 225
_space_group_name_Hall '-F 4 2 3'
_space_group_name_H-M_alt 'F m -3 m'
_symmetry_space_group_name_Hall '-F 4 2 3'
_symmetry_space_group_name_H-M 'F m -3 m'
_atom_sites_solution_hydrogens geom
_cell_angle_alpha 90
_cell_angle_beta 90
_cell_angle_gamma 90
_cell_formula_units_Z 4
_cell_length_a 39.878(5)
_cell_length_b 39.878(5)
_cell_length_c 39.878(5)
_cell_measurement_reflns_used 28978
_cell_measurement_temperature 293(2)
_cell_measurement_theta_max 23.486
_cell_measurement_theta_min 3.022
_cell_volume 63416(14)
_computing_cell_refinement 'Rigaku Rapid Auto'
_computing_data_collection 'Rigaku Rapid Auto'
_computing_data_reduction 'Rigaku Rapid Auto'
_computing_molecular_graphics ORTEP
_computing_publication_material CIFTAB
_computing_structure_refinement SHELXL
_computing_structure_solution SHELXS
_diffrn_ambient_temperature 293(2)
_diffrn_measured_fraction_theta_full 0.995
_diffrn_measured_fraction_theta_max 0.995
_diffrn_measurement_device_type 'imaging plate'
_diffrn_measurement_method 'omega scans'
_diffrn_radiation_source 'fine-focus sealed tube'
_diffrn_radiation_type MoK\a
_diffrn_radiation_wavelength 0.71073
_diffrn_reflns_av_R_equivalents 0.2057
_diffrn_reflns_av_unetI/netI 0.0495
_diffrn_reflns_Laue_measured_fraction_full 0.995
_diffrn_reflns_Laue_measured_fraction_max 0.995
_diffrn_reflns_limit_h_max 44
_diffrn_reflns_limit_h_min -44
_diffrn_reflns_limit_k_max 43
_diffrn_reflns_limit_k_min -43
_diffrn_reflns_limit_l_max 39
_diffrn_reflns_limit_l_min -44
_diffrn_reflns_number 89421
_diffrn_reflns_point_group_measured_fraction_full 0.995
_diffrn_reflns_point_group_measured_fraction_max 0.995
_diffrn_reflns_theta_full 23.486
_diffrn_reflns_theta_max 23.486
_diffrn_reflns_theta_min 3.022
_exptl_absorpt_coefficient_mu 0.83
_exptl_absorpt_correction_T_max 0.865
_exptl_absorpt_correction_T_min 0.819
_exptl_absorpt_correction_type multi-scan
_exptl_absorpt_process_details 'Rigaku Rapid Auto'
_exptl_crystal_colour green
_exptl_crystal_density_diffrn 0.706
_exptl_crystal_description 'truncated octahedron'
_exptl_crystal_F_000 13584
_exptl_crystal_size_max 0.250
_exptl_crystal_size_mid 0.240
_exptl_crystal_size_min 0.180
_refine_diff_density_max 0.761
_refine_diff_density_min -0.765
_refine_diff_density_rms 0.096
_refine_ls_extinction_coef .
_refine_ls_extinction_method 'SHELXL-2014/7 (Sheldrick 2014)'
_refine_ls_goodness_of_fit_ref 1.258
_refine_ls_hydrogen_treatment constr
_refine_ls_matrix_type full
_refine_ls_number_parameters 95
_refine_ls_number_reflns 2338
_refine_ls_number_restraints 30
_refine_ls_restrained_S_all 1.280
_refine_ls_R_factor_all 0.1709
_refine_ls_R_factor_gt 0.1486
_refine_ls_shift/su_max 0.000
_refine_ls_shift/su_mean 0.000
_refine_ls_structure_factor_coef Fsqd
_refine_ls_weighting_details 'w=1/[\s^2^(Fo^2^)+(0.1725P)^2^+834.8940P] where P=(Fo^2^+2Fc^2^)/3'
_refine_ls_weighting_scheme calc
_refine_ls_wR_factor_gt 0.3738
_refine_ls_wR_factor_ref 0.3923
_reflns_Friedel_coverage 0.000
_reflns_Friedel_fraction_full .
_reflns_Friedel_fraction_max .
_reflns_number_gt 2010
_reflns_number_total 2338
_reflns_threshold_expression 'I > 2\s(I)'
_cod_data_source_file ncomms14070-s3.cif
_cod_data_source_block fm-3m_sqd
_cod_original_cell_volume 63417(22)
_cod_database_code 1547895
_shelx_space_group_comment
;
The symmetry employed for this shelxl refinement is uniquely defined
by the following loop, which should always be used as a source of
symmetry information in preference to the above space-group names.
They are only intended as comments.
;
_platon_squeeze_void_probe_radius 1.20

loop_
_space_group_symop_operation_xyz
'x, y, z'
'-x, -y, z'
'-x, y, -z'
'x, -y, -z'
'z, x, y'
'z, -x, -y'
'-z, -x, y'
'-z, x, -y'
'y, z, x'
'-y, z, -x'
'y, -z, -x'
'-y, -z, x'
'y, x, -z'
'-y, -x, -z'
'y, -x, z'
'-y, x, z'
'x, z, -y'
'-x, z, y'
'-x, -z, -y'
'x, -z, y'
'z, y, -x'
'z, -y, x'
'-z, y, x'
'-z, -y, -x'
'x, y+1/2, z+1/2'
'-x, -y+1/2, z+1/2'
'-x, y+1/2, -z+1/2'
'x, -y+1/2, -z+1/2'
'z, x+1/2, y+1/2'
'z, -x+1/2, -y+1/2'
'-z, -x+1/2, y+1/2'
'-z, x+1/2, -y+1/2'
'y, z+1/2, x+1/2'
'-y, z+1/2, -x+1/2'
'y, -z+1/2, -x+1/2'
'-y, -z+1/2, x+1/2'
'y, x+1/2, -z+1/2'
'-y, -x+1/2, -z+1/2'
'y, -x+1/2, z+1/2'
'-y, x+1/2, z+1/2'
'x, z+1/2, -y+1/2'
'-x, z+1/2, y+1/2'
'-x, -z+1/2, -y+1/2'
'x, -z+1/2, y+1/2'
'z, y+1/2, -x+1/2'
'z, -y+1/2, x+1/2'
'-z, y+1/2, x+1/2'
'-z, -y+1/2, -x+1/2'
'x+1/2, y, z+1/2'
'-x+1/2, -y, z+1/2'
'-x+1/2, y, -z+1/2'
'x+1/2, -y, -z+1/2'
'z+1/2, x, y+1/2'
'z+1/2, -x, -y+1/2'
'-z+1/2, -x, y+1/2'
'-z+1/2, x, -y+1/2'
'y+1/2, z, x+1/2'
'-y+1/2, z, -x+1/2'
'y+1/2, -z, -x+1/2'
'-y+1/2, -z, x+1/2'
'y+1/2, x, -z+1/2'
'-y+1/2, -x, -z+1/2'
'y+1/2, -x, z+1/2'
'-y+1/2, x, z+1/2'
'x+1/2, z, -y+1/2'
'-x+1/2, z, y+1/2'
'-x+1/2, -z, -y+1/2'
'x+1/2, -z, y+1/2'
'z+1/2, y, -x+1/2'
'z+1/2, -y, x+1/2'
'-z+1/2, y, x+1/2'
'-z+1/2, -y, -x+1/2'
'x+1/2, y+1/2, z'
'-x+1/2, -y+1/2, z'
'-x+1/2, y+1/2, -z'
'x+1/2, -y+1/2, -z'
'z+1/2, x+1/2, y'
'z+1/2, -x+1/2, -y'
'-z+1/2, -x+1/2, y'
'-z+1/2, x+1/2, -y'
'y+1/2, z+1/2, x'
'-y+1/2, z+1/2, -x'
'y+1/2, -z+1/2, -x'
'-y+1/2, -z+1/2, x'
'y+1/2, x+1/2, -z'
'-y+1/2, -x+1/2, -z'
'y+1/2, -x+1/2, z'
'-y+1/2, x+1/2, z'
'x+1/2, z+1/2, -y'
'-x+1/2, z+1/2, y'
'-x+1/2, -z+1/2, -y'
'x+1/2, -z+1/2, y'
'z+1/2, y+1/2, -x'
'z+1/2, -y+1/2, x'
'-z+1/2, y+1/2, x'
'-z+1/2, -y+1/2, -x'
'-x, -y, -z'
'x, y, -z'
'x, -y, z'
'-x, y, z'
'-z, -x, -y'
'-z, x, y'
'z, x, -y'
'z, -x, y'
'-y, -z, -x'
'y, -z, x'
'-y, z, x'
'y, z, -x'
'-y, -x, z'
'y, x, z'
'-y, x, -z'
'y, -x, -z'
'-x, -z, y'
'x, -z, -y'
'x, z, y'
'-x, z, -y'
'-z, -y, x'
'-z, y, -x'
'z, -y, -x'
'z, y, x'
'-x, -y+1/2, -z+1/2'
'x, y+1/2, -z+1/2'
'x, -y+1/2, z+1/2'
'-x, y+1/2, z+1/2'
'-z, -x+1/2, -y+1/2'
'-z, x+1/2, y+1/2'
'z, x+1/2, -y+1/2'
'z, -x+1/2, y+1/2'
'-y, -z+1/2, -x+1/2'
'y, -z+1/2, x+1/2'
'-y, z+1/2, x+1/2'
'y, z+1/2, -x+1/2'
'-y, -x+1/2, z+1/2'
'y, x+1/2, z+1/2'
'-y, x+1/2, -z+1/2'
'y, -x+1/2, -z+1/2'
'-x, -z+1/2, y+1/2'
'x, -z+1/2, -y+1/2'
'x, z+1/2, y+1/2'
'-x, z+1/2, -y+1/2'
'-z, -y+1/2, x+1/2'
'-z, y+1/2, -x+1/2'
'z, -y+1/2, -x+1/2'
'z, y+1/2, x+1/2'
'-x+1/2, -y, -z+1/2'
'x+1/2, y, -z+1/2'
'x+1/2, -y, z+1/2'
'-x+1/2, y, z+1/2'
'-z+1/2, -x, -y+1/2'
'-z+1/2, x, y+1/2'
'z+1/2, x, -y+1/2'
'z+1/2, -x, y+1/2'
'-y+1/2, -z, -x+1/2'
'y+1/2, -z, x+1/2'
'-y+1/2, z, x+1/2'
'y+1/2, z, -x+1/2'
'-y+1/2, -x, z+1/2'
'y+1/2, x, z+1/2'
'-y+1/2, x, -z+1/2'
'y+1/2, -x, -z+1/2'
'-x+1/2, -z, y+1/2'
'x+1/2, -z, -y+1/2'
'x+1/2, z, y+1/2'
'-x+1/2, z, -y+1/2'
'-z+1/2, -y, x+1/2'
'-z+1/2, y, -x+1/2'
'z+1/2, -y, -x+1/2'
'z+1/2, y, x+1/2'
'-x+1/2, -y+1/2, -z'
'x+1/2, y+1/2, -z'
'x+1/2, -y+1/2, z'
'-x+1/2, y+1/2, z'
'-z+1/2, -x+1/2, -y'
'-z+1/2, x+1/2, y'
'z+1/2, x+1/2, -y'
'z+1/2, -x+1/2, y'
'-y+1/2, -z+1/2, -x'
'y+1/2, -z+1/2, x'
'-y+1/2, z+1/2, x'
'y+1/2, z+1/2, -x'
'-y+1/2, -x+1/2, z'
'y+1/2, x+1/2, z'
'-y+1/2, x+1/2, -z'
'y+1/2, -x+1/2, -z'
'-x+1/2, -z+1/2, y'
'x+1/2, -z+1/2, -y'
'x+1/2, z+1/2, y'
'-x+1/2, z+1/2, -y'
'-z+1/2, -y+1/2, x'
'-z+1/2, y+1/2, -x'
'z+1/2, -y+1/2, -x'
'z+1/2, y+1/2, x'

loop_
_atom_site_label
_atom_site_type_symbol
_atom_site_fract_x
_atom_site_fract_y
_atom_site_fract_z
_atom_site_U_iso_or_equiv
_atom_site_adp_type
_atom_site_occupancy
_atom_site_site_symmetry_order
_atom_site_calc_flag
_atom_site_refinement_flags_posn
_atom_site_refinement_flags_adp
_atom_site_refinement_flags_occupancy
_atom_site_disorder_assembly
_atom_site_disorder_group
C1 C 0.4542(3) 0.1959(3) 0.1339(3) 0.100(4) Uani 1 1 d . . . . .
C2 C 0.4249(3) 0.2116(4) 0.1175(3) 0.121(5) Uani 1 1 d . . . . .
C3 C 0.4101(3) 0.1972(5) 0.0899(3) 0.103(5) Uani 1 2 d S T P . .
H3 H 0.4188 0.1774 0.0812 0.123 Uiso 1 2 calc R U P . .
C4 C 0.3866(8) 0.2545(6) 0.1134(8) 0.257(17) Uani 1 2 d DS TU P . .
C5 C 0.4139(5) 0.2417(5) 0.1312(6) 0.223(13) Uani 1 1 d D . . . .
H5 H 0.4235 0.2520 0.1498 0.268 Uiso 1 1 calc R U . . .
O1 O 0.4653(2) 0.2091(2) 0.1600(2) 0.114(3) Uani 1 1 d . . . . .
O2 O 0.46554(19) 0.1694(2) 0.12044(19) 0.094(2) Uani 1 1 d . . . . .
O1L O 0.5000 0.1030(3) 0.1030(3) 0.159(8) Uani 1 4 d S T P . .
Cu1 Cu 0.5000 0.18819(4) 0.18819(4) 0.0807(10) Uani 1 4 d S T P . .
Cu2 Cu 0.5000 0.14108(4) 0.14108(4) 0.0782(10) Uani 1 4 d S T P . .
N1L N 0.5000 0.2278(2) 0.2278(2) 0.089(5) Uani 1 4 d DS T P . .
C1L C 0.5000 0.2114(4) 0.2612(4) 0.146(16) Uani 0.5 2 d DS TU P . .
H1L1 H 0.5197 0.1974 0.2636 0.175 Uiso 0.25 1 calc R U P . .
H1L2 H 0.4803 0.1974 0.2636 0.175 Uiso 0.25 1 calc R U P . .
C2L C 0.4683(5) 0.2482(4) 0.2244(4) 0.102(7) Uani 0.5 1 d D U P . .
H2L1 H 0.4489 0.2339 0.2270 0.123 Uiso 0.5 1 calc R U P . .
H2L2 H 0.4674 0.2585 0.2023 0.123 Uiso 0.5 1 calc R U P . .
O3 O 0.3796(8) 0.2885(7) 0.1204(8) 0.44(2) Uani 1 2 d DS TU P . .
H3A H 0.3652 0.2896 0.1350 0.659 Uiso 1 2 calc R U P . .

loop_
_atom_site_aniso_label
_atom_site_aniso_U_11
_atom_site_aniso_U_22
_atom_site_aniso_U_33
_atom_site_aniso_U_23
_atom_site_aniso_U_13
_atom_site_aniso_U_12
C1 0.113(10) 0.085(8) 0.101(10) 0.007(7) -0.010(8) -0.015(7)
C2 0.106(9) 0.152(13) 0.105(9) -0.036(9) -0.041(8) 0.042(9)
C3 0.095(7) 0.118(14) 0.095(7) -0.018(8) -0.034(10) 0.018(8)
C4 0.33(2) 0.102(17) 0.33(2) -0.112(17) -0.10(3) 0.112(17)
C5 0.24(2) 0.159(15) 0.27(2) -0.125(17) -0.154(19) 0.145(16)
O1 0.112(6) 0.129(7) 0.099(6) -0.038(5) -0.034(5) 0.023(5)
O2 0.099(5) 0.090(5) 0.092(5) -0.018(4) -0.036(4) 0.004(4)
O1L 0.21(2) 0.133(11) 0.133(11) -0.090(14) 0.000 0.000
Cu1 0.0824(18) 0.0799(13) 0.0799(13) -0.0327(13) 0.000 0.000
Cu2 0.0759(17) 0.0793(12) 0.0793(12) -0.0245(13) 0.000 0.000
N1L 0.119(14) 0.073(7) 0.073(7) -0.054(9) 0.000 0.000
C1L 0.159(18) 0.137(18) 0.143(18) -0.007(10) 0.000 0.000
C2L 0.099(10) 0.106(10) 0.102(10) -0.028(8) -0.020(8) 0.019(8)
O3 0.43(2) 0.45(3) 0.43(2) -0.025(14) -0.046(19) 0.025(14)

loop_
_atom_type_symbol
_atom_type_description
_atom_type_scat_dispersion_real
_atom_type_scat_dispersion_imag
_atom_type_scat_source
C C 0.0033 0.0016 'International Tables Vol C Tables 4.2.6.8 and 6.1.1.4'
H H 0.0000 0.0000 'International Tables Vol C Tables 4.2.6.8 and 6.1.1.4'
N N 0.0061 0.0033 'International Tables Vol C Tables 4.2.6.8 and 6.1.1.4'
O O 0.0106 0.0060 'International Tables Vol C Tables 4.2.6.8 and 6.1.1.4'
Cu Cu 0.3201 1.2651 'International Tables Vol C Tables 4.2.6.8 and 6.1.1.4'

loop_
_geom_angle_atom_site_label_1
_geom_angle_atom_site_label_2
_geom_angle_atom_site_label_3
_geom_angle
_geom_angle_site_symmetry_1
_geom_angle_site_symmetry_3
O1 C1 O2 125.4(12) . .
O1 C1 C2 118.2(12) . .
O2 C1 C2 116.4(12) . .
C3 C2 C5 122.5(13) . .
C3 C2 C1 121.3(13) . .
C5 C2 C1 116.2(12) . .
C2 C3 C2 121.1(18) 166 .
C5 C4 C5 131(2) . 166
C5 C4 O3 113.9(11) . .
C5 C4 O3 113.9(11) 166 .
C2 C5 C4 111.3(16) . .
C1 O1 Cu1 123.2(9) . .
C1 O2 Cu2 123.5(8) . .
O1 Cu1 O1 89.4(6) . 115
O1 Cu1 O1 89.3(6) . 100_655
O1 Cu1 O1 168.0(5) 115 100_655
O1 Cu1 O1 168.0(5) . 18_655
O1 Cu1 O1 89.3(6) 115 18_655
O1 Cu1 O1 89.4(6) 100_655 18_655
O1 Cu1 N1L 96.0(2) . .
O1 Cu1 N1L 96.0(2) 115 .
O1 Cu1 N1L 96.0(2) 100_655 .
O1 Cu1 N1L 96.0(2) 18_655 .
O1 Cu1 Cu2 84.0(2) . .
O1 Cu1 Cu2 84.0(2) 115 .
O1 Cu1 Cu2 84.0(2) 100_655 .
O1 Cu1 Cu2 84.0(2) 18_655 .
N1L Cu1 Cu2 180.0(4) . .
O2 Cu2 O2 89.6(5) 18_655 100_655
O2 Cu2 O2 89.0(5) 18_655 115
O2 Cu2 O2 167.2(5) 100_655 115
O2 Cu2 O2 167.2(5) 18_655 .
O2 Cu2 O2 89.0(5) 100_655 .
O2 Cu2 O2 89.6(5) 115 .
O2 Cu2 O1L 96.4(2) 18_655 .
O2 Cu2 O1L 96.4(2) 100_655 .
O2 Cu2 O1L 96.4(2) 115 .
O2 Cu2 O1L 96.4(2) . .
O2 Cu2 Cu1 83.6(2) 18_655 .
O2 Cu2 Cu1 83.6(2) 100_655 .
O2 Cu2 Cu1 83.6(2) 115 .
O2 Cu2 Cu1 83.6(2) . .
O1L Cu2 Cu1 180.0(4) . .
C1L N1L C1L 142.1(14) 18_655 .
C1L N1L C2L 108.6(10) 18_655 18_655
C1L N1L C2L 58.3(10) . 18_655
C1L N1L C2L 108.6(10) 18_655 115
C1L N1L C2L 58.3(10) . 115
C2L N1L C2L 113.6(18) 18_655 115
C1L N1L C2L 58.3(10) 18_655 .
C1L N1L C2L 108.6(10) . .
C2L N1L C2L 142.9(13) 18_655 .
C2L N1L C2L 53.0(19) 115 .
C1L N1L C2L 58.3(10) 18_655 100_655
C1L N1L C2L 108.6(10) . 100_655
C2L N1L C2L 53.0(19) 18_655 100_655
C2L N1L C2L 142.9(13) 115 100_655
C2L N1L C2L 113.6(18) . 100_655
C1L N1L Cu1 108.9(7) 18_655 .
C1L N1L Cu1 108.9(7) . .
C2L N1L Cu1 108.5(6) 18_655 .
C2L N1L Cu1 108.5(6) 115 .
C2L N1L Cu1 108.5(6) . .
C2L N1L Cu1 108.5(6) 100_655 .
N1L C1L C1L 108.9(7) . 138
N1L C2L C2L 108.5(6) . 138

loop_
_geom_bond_atom_site_label_1
_geom_bond_atom_site_label_2
_geom_bond_distance
_geom_bond_site_symmetry_2
C1 O1 1.246(14) .
C1 O2 1.268(14) .
C1 C2 1.477(17) .
C2 C3 1.375(15) .
C2 C5 1.390(18) .
C3 C2 1.375(15) 166
C4 C5 1.397(15) .
C4 C5 1.397(15) 166
C4 O3 1.410(18) .
O1 Cu1 1.968(8) .
O2 Cu2 1.961(7) .
O1L Cu2 2.148(15) .
Cu1 O1 1.968(8) 115
Cu1 O1 1.968(8) 100_655
Cu1 O1 1.968(8) 18_655
Cu1 N1L 2.234(13) .
Cu1 Cu2 2.657(3) .
Cu2 O2 1.961(7) 18_655
Cu2 O2 1.961(7) 100_655
Cu2 O2 1.961(7) 115
N1L C1L 1.484(19) 18_655
N1L C1L 1.484(19) .
N1L C2L 1.510(14) 18_655
N1L C2L 1.510(14) 115
N1L C2L 1.510(14) .
N1L C2L 1.510(14) 100_655
C1L C1L 1.54(2) 138
C2L C2L 1.544(18) 138

loop_
_platon_squeeze_void_nr
_platon_squeeze_void_average_x
_platon_squeeze_void_average_y
_platon_squeeze_void_average_z
_platon_squeeze_void_volume
_platon_squeeze_void_count_electrons
_platon_squeeze_void_content
1 -0.004 -0.010 -0.005 44184 5190 ' '
